data_2108042
loop_
_publ_author_name
'Klar, Paul B.'
'de la Pinta, Noelia'
'Lopez, Gabriel A.'
'Etxebarria, I\~nigo'
'Breczewski, Tomasz'
'Madariaga, Gotzon'

_publ_section_title
;
 Ordered vacancy distribution in 2/1 mullite: a superspace model
;
_journal_coeditor_code DQ5021SUP1
_journal_issue 3
_journal_name_full 'Acta Crystallographica Section B'
_journal_page_first
;
;
_journal_paper_doi 10.1107/S2052520617001652
_journal_volume 73
_journal_year 2017
_chemical_compound_source 'Sigma Aldrich'
_chemical_formula_moiety '2.1(Al2 O3), (Si O2)'
_chemical_formula_sum 'Al4.847 O9.577 Si1.153'
_chemical_formula_weight 316.4
_chemical_name_common Mullite
_space_group_IT_number 55
_space_group_ssg_name Pbam(\a01/2)0ss
_symmetry_cell_setting orthorhombic
_symmetry_space_group_name_Hall '-P 2 2ab'
_symmetry_space_group_name_H-M 'P b a m'
_cell_angle_alpha 90
_cell_angle_beta 90
_cell_angle_gamma 90
_cell_formula_units_Z 1
_cell_length_a 7.5817(6)
_cell_length_b 7.6752(7)
_cell_length_c 2.8843(3)
_cell_measurement_reflns_used 2808
_cell_measurement_temperature 293
_cell_measurement_theta_max 39.54
_cell_measurement_theta_min 3.77
_cell_modulation_dimension 1
_cell_volume 167.84(3)
_computing_cell_refinement 'STOE X-Area'
_computing_data_collection 'STOE X-Area'
_computing_data_reduction 'STOE X-Area'
_computing_molecular_graphics VESTA3
_computing_structure_refinement 'Jana 2006'
_computing_structure_solution superflip
_diffrn_ambient_temperature 293
_diffrn_detector 'DECTRIS Pilatus 100K'
_diffrn_detector_area_resol_mean 5.8
_diffrn_measured_fraction_theta_full 0.98
_diffrn_measured_fraction_theta_max 0.54
_diffrn_measurement_device 'four circle diffractometer'
_diffrn_measurement_device_type 'STOE Stadi Vari'
_diffrn_measurement_method 'integration technique, STOE X-Area'
_diffrn_measurement_specimen_support 'polymer loop'
_diffrn_radiation_probe x-ray
_diffrn_radiation_source 'X-ray tube'
_diffrn_radiation_type 'Mo K\a'
_diffrn_radiation_wavelength 0.71069
_diffrn_reflns_av_R_equivalents 0.0505
_diffrn_reflns_av_unetI/netI 0.0236
_diffrn_reflns_limit_h_max 13
_diffrn_reflns_limit_h_min -6
_diffrn_reflns_limit_index_m_1_max 1
_diffrn_reflns_limit_index_m_1_min -1
_diffrn_reflns_limit_k_max 11
_diffrn_reflns_limit_k_min -13
_diffrn_reflns_limit_l_max 5
_diffrn_reflns_limit_l_min -4
_diffrn_reflns_number 3095
_diffrn_reflns_theta_full 25.47
_diffrn_reflns_theta_max 39.5
_diffrn_reflns_theta_min 3.77
_diffrn_source 'GeniX 3D Microfocus Source'
_diffrn_source_current 1
_diffrn_source_power 0.05
_diffrn_source_voltage 50
_exptl_absorpt_coefficient_mu 1.06
_exptl_absorpt_correction_T_max 0.9810
_exptl_absorpt_correction_T_min 0.9650
_exptl_absorpt_correction_type numerical
_exptl_absorpt_process_details 'STOE X-Red32'
_exptl_crystal_colour colorless
_exptl_crystal_density_diffrn 3.1302
_exptl_crystal_description 'irregularly shaped block'
_exptl_crystal_F_000 156
_exptl_crystal_size_max 0.056
_exptl_crystal_size_mid 0.051
_exptl_crystal_size_min 0.034
_exptl_crystal_size_rad 0.029
_refine_diff_density_max 1.18
_refine_diff_density_min -1.02
_refine_ls_extinction_method none
_refine_ls_goodness_of_fit_gt 1.03
_refine_ls_goodness_of_fit_ref 0.98
_refine_ls_hydrogen_treatment constr
_refine_ls_number_constraints 12
_refine_ls_number_parameters 52
_refine_ls_number_reflns 864
_refine_ls_number_restraints 0
_refine_ls_R_factor_all 0.0629
_refine_ls_R_factor_gt 0.0354
_refine_ls_shift/su_max 0.0008
_refine_ls_shift/su_mean 0.0001
_refine_ls_structure_factor_coef Fsqd
_refine_ls_weighting_details w=1/(\s^2^(I)+0.0049000001I^2^)
_refine_ls_weighting_scheme sigma
_refine_ls_wR_factor_gt 0.0886
_refine_ls_wR_factor_ref 0.1115
_reflns_number_gt 516
_reflns_number_total 864
_reflns_threshold_expression I>3\s(I)
_cod_data_source_file dq5021sup1.cif
_cod_data_source_block I
_cod_database_code 2108042

loop_
_space_group_symop_id
_space_group_symop_operation_xyz
1 x,y,z
2 -x,-y,z
3 -x+0.5,y+0.5,-z
4 x+0.5,-y+0.5,-z
5 -x,-y,-z
6 x,y,-z
7 x+0.5,-y+0.5,z
8 -x+0.5,y+0.5,z

loop_
_space_group_symop_ssg_id
_space_group_symop_ssg_operation_algebraic
1 x1,x2,x3,x4
2 -x1,-x2,x3,x3-x4+1/2
3 -x1+1/2,x2+1/2,-x3,-x4+1/2
4 x1+1/2,-x2+1/2,-x3,-x3+x4
5 -x1,-x2,-x3,-x4
6 x1,x2,-x3,-x3+x4+1/2
7 x1+1/2,-x2+1/2,x3,x4+1/2
8 -x1+1/2,x2+1/2,x3,x3-x4

loop_
_atom_site_label
_atom_site_type_symbol
_atom_site_fract_x
_atom_site_fract_y
_atom_site_fract_z
_atom_site_adp_type
_atom_site_U_iso_or_equiv
_atom_site_site_symmetry_multiplicity
_atom_site_occupancy
_atom_site_calc_flag
Al1 Al 0 0 0 Uani 0.00645(18) 2 0.25 d
Al2 Al 0.1492(2) 0.3407(2) 0.5 Uani 0.00716(16) 4 0.317127 d
Si2 Si 0.1492(2) 0.3407(2) 0.5 Uani 0.00716(16) 4 0.182873 d
Al3 Al 0.2629(3) 0.2050(3) 0.5 Uani 0.0068(4) 4 0.5 d
O1 O 0.35872(15) 0.42222(18) 0.5 Uani 0.0082(6) 4 0.5 d
O2 O 0.12751(16) 0.21796(17) 0 Uani 0.0132(4) 4 0.5 d
O3a O 0 0.5 0.5 Uani 0.0195(18) 2 0.25 d
O3b O 0 0.5 0.5 Uani 0.0195(18) 4 0.5 d
O4 O 0.4514(9) 0.0492(8) 0.5 Uani 0.0112(14) 4 0.5 d

loop_
_atom_site_aniso_label
_atom_site_aniso_type_symbol
_atom_site_aniso_U_11
_atom_site_aniso_U_22
_atom_site_aniso_U_33
_atom_site_aniso_U_12
_atom_site_aniso_U_13
_atom_site_aniso_U_23
Al1 Al 0.0084(2) 0.0065(2) 0.0044(4) 0.00029(17) 0 0
Al2 Al 0.0065(3) 0.0071(3) 0.0079(2) -0.0014(2) 0 0
Si2 Si 0.0065(3) 0.0071(3) 0.0079(2) -0.0014(2) 0 0
Al3 Al 0.0059(7) 0.0078(8) 0.0066(8) 0.0010(6) 0 0
O1 O 0.0113(8) 0.0073(15) 0.0059(4) -0.0011(9) 0 0
O2 O 0.0164(5) 0.0141(4) 0.0091(9) -0.0069(4) 0 0
O3a O 0.018(3) 0.015(3) 0.025(3) 0.002(2) 0 0
O3b O 0.018(3) 0.015(3) 0.025(3) 0.002(2) 0 0
O4 O 0.012(3) 0.008(3) 0.015(2) 0.0014(18) 0 0

loop_
_atom_site_displace_Fourier_atom_site_label
_atom_site_displace_Fourier_axis
_atom_site_displace_Fourier_wave_vector_seq_id
_atom_site_displace_Fourier_param_cos
_atom_site_displace_Fourier_param_sin
Al1 x 1 0 0
Al1 y 1 0 0
Al1 z 1 0 -0.020(2)
Al2 x 1 0.0011(8) -0.0041(5)
Al2 y 1 -0.0015(9) -0.0057(6)
Al2 z 1 0 0
Si2 x 1 0.0011(8) -0.0041(5)
Si2 y 1 -0.0015(9) -0.0057(6)
Si2 z 1 0 0
O1 x 1 -0.0064(11) -0.0094(11)
O1 y 1 0.0165(10) 0.0099(12)
O1 z 1 0 0
O2 x 1 0 0
O2 y 1 0 0
O2 z 1 -0.025(3) -0.013(3)

loop_
_atom_site_Fourier_wave_vector_seq_id
_jana_atom_site_fourier_wave_vector_q1_coeff
1 1

loop_
_atom_site_occ_special_func_atom_site_label
_atom_site_occ_special_func_crenel_c
_atom_site_occ_special_func_crenel_w
Al2 0.04477(7) 0.7883
Si2 0.04477(7) 0.788(2)
Al3 0.57888(12) 0.212(2)
O3a 0 0.088(2)
O3b 0.325(2) 0.138(4)
O4 0.6355(3) 0.212(2)

loop_
_atom_type_symbol
_atom_type_scat_dispersion_real
_atom_type_scat_dispersion_imag
_atom_type_scat_source
Al 0.0645 0.0514 'International Tables Vol C tables 4.2.6.8 and 6.1.1.1'
Si 0.0817 0.0704 'International Tables Vol C tables 4.2.6.8 and 6.1.1.1'
O 0.0106 0.0060 'International Tables Vol C tables 4.2.6.8 and 6.1.1.1'

loop_
_cell_wave_vector_seq_id
_cell_wave_vector_x
_cell_wave_vector_y
_cell_wave_vector_z
1 0.300100 0.000000 0.500000

loop_
_geom_angle_atom_site_label_1
_geom_angle_atom_site_label_2
_geom_angle_atom_site_label_3
_geom_angle_site_ssg_symmetry_1
_geom_angle_site_ssg_symmetry_3
_geom_angle_av
_geom_angle_min
_geom_angle_max
O1 Al1 O1 3_5455 3_5465 99.4(3) 99.2(3) 99.6(3)
O1 Al1 O1 3_5455 4_4555 80.7(3) 77.5(4) 84.4(4)
O1 Al1 O1 3_5455 4_4565 175.5(4) 172.9(4) 180.0(5)
O1 Al1 O2 3_5455 . 89.5(3) 85.0(3) 94.0(3)
O1 Al1 O2 3_5455 2_5555 90.5(3) 87.4(3) 93.6(3)
O1 Al1 O1 3_5465 4_4555 175.5(4) 172.9(4) 180.0(5)
O1 Al1 O1 3_5465 4_4565 80.7(3) 77.5(4) 84.4(4)
O1 Al1 O2 3_5465 . 89.4(3) 85.0(3) 94.0(3)
O1 Al1 O2 3_5465 2_5555 90.6(3) 87.4(3) 93.6(3)
O1 Al1 O1 4_4555 4_4565 99.4(3) 99.2(3) 99.6(3)
O1 Al1 O2 4_4555 . 90.6(3) 87.4(3) 93.6(3)
O1 Al1 O2 4_4555 2_5555 89.4(3) 85.0(3) 94.0(3)
O1 Al1 O2 4_4565 . 90.5(3) 87.4(3) 93.6(3)
O1 Al1 O2 4_4565 2_5555 89.5(3) 85.0(3) 94.0(3)
O2 Al1 O2 . 2_5555 178.6(4) 177.7(5) 180.0(5)
O1 Al2 O2 . . 107.4(3) 103.4(3) 110.3(3)
O1 Al2 O2 . 1_5565 107.4(3) 103.4(3) 110.3(3)
O1 Al2 O3a . . 104.5(5) 104.1(4) 105.1(5)
O1 Al2 O3b . . 112.3(4) 109.5(4) 115.1(5)
O1 Al2 O3b . 2_5655 116.2(4) 113.9(4) 118.0(5)
O1 Al2 O4 . 3_5565 91.8(5) 88.2(5) 96.0(5)
O1 Al2 O4 . 4_4565 123.8(5) 121.8(5) 126.9(5)
O2 Al2 O2 . 1_5565 113.0(4) 107.4(4) 118.2(4)
O2 Al2 O3a . . 109.6(2) 109.6(3) 109.6(2)
O2 Al2 O3b . . 109.6(2) 109.56(18) 109.6(2)
O2 Al2 O3b . 2_5655 109.42(19) 109.41(19) 109.5(2)
O2 Al2 O4 . 3_5565 117.4(3) 116.9(3) 117.7(2)
O2 Al2 O4 . 4_4565 101.4(2) 101.1(2) 101.5(2)
O2 Al2 O3a 1_5565 . 109.6(2) 109.6(3) 109.6(2)
O2 Al2 O3b 1_5565 . 109.6(2) 109.56(18) 109.6(2)
O2 Al2 O3b 1_5565 2_5655 109.42(19) 109.41(19) 109.5(2)
O2 Al2 O4 1_5565 3_5565 117.4(3) 116.9(3) 117.7(2)
O2 Al2 O4 1_5565 4_4565 101.4(2) 101.1(2) 101.5(2)
O1 Al3 O2 . . 102.54(18) 101.84(18) 102.81(19)
O1 Al3 O2 . 1_5565 102.54(18) 101.84(18) 102.81(19)
O1 Al3 O4 . . 102.2(4) 101.9(4) 103.1(4)
O2 Al3 O2 . 1_5565 109.6(3) 107.7(3) 111.2(2)
O2 Al3 O4 . . 118.44(17) 117.81(16) 119.15(17)
O2 Al3 O4 1_5565 . 118.44(17) 117.81(16) 119.15(17)
Al1 O1 Al1 3_5555 3_5565 98.9(4) 95.5(4) 102.7(4)
Al1 O1 Al2 3_5555 . 129.7(2) 127.5(2) 131.7(2)
Al1 O1 Al3 3_5555 . 126.3(3) 125.0(3) 126.9(3)
Al1 O1 Al2 3_5565 . 129.7(2) 127.5(2) 131.7(2)
Al1 O1 Al3 3_5565 . 126.3(3) 125.0(3) 126.9(3)
Al1 O2 Al2 . 1_5545 121.0(4) 116.0(4) 126.6(4)
Al1 O2 Al2 . . 120.9(4) 116.0(4) 126.6(4)
Al1 O2 Al3 . 1_5545 104.7(3) 103.1(3) 106.1(3)
Al1 O2 Al3 . . 104.7(3) 103.1(3) 106.1(3)
Al2 O2 Al2 1_5545 . 112.8(2) 112.8(2) 112.9(2)
Al2 O2 Al3 1_5545 . 131.1(2) 130.2(2) 131.85(19)
Al2 O2 Al3 . 1_5545 131.1(2) 130.2(2) 131.85(19)
Al2 O3a Al2 . 2_5655 179.5(3) 179.2(3) 180.0(5)
Al2 O3b Al2 . 2_5655 177.0(2) 176.6(2) 177.8(3)
Al2 O4 Al2 3_5465 4_5565 147.5(5) 146.2(5) 148.1(5)
Al2 O4 Al3 3_5465 . 103.5(4) 102.9(4) 104.3(4)
Al2 O4 Al3 4_5565 . 109.1(4) 108.9(4) 109.5(4)

loop_
_geom_bond_atom_site_label_1
_geom_bond_atom_site_label_2
_geom_bond_site_ssg_symmetry_2
_geom_bond_distance_av
_geom_bond_distance_min
_geom_bond_distance_max
Al1 O1 3_5455 1.897(6) 1.868(7) 1.930(7)
Al1 O1 3_5465 1.897(6) 1.868(7) 1.930(7)
Al1 O1 4_4555 1.897(6) 1.868(7) 1.930(7)
Al1 O1 4_4565 1.897(6) 1.868(7) 1.930(7)
Al1 O2 . 1.9332(13) 1.9322(13) 1.9342(13)
Al1 O2 2_5555 1.9332(13) 1.9322(13) 1.9342(13)
Al2 O1 . 1.708(10) 1.691(10) 1.732(10)
Al2 O2 . 1.725(8) 1.680(8) 1.783(8)
Al2 O2 1_5565 1.725(8) 1.680(8) 1.783(8)
Al2 O3a . 1.683(6) 1.681(6) 1.684(6)
Al2 O3b . 1.665(6) 1.657(6) 1.672(6)
Al2 O3b 2_5655 1.653(5) 1.649(5) 1.659(5)
Al2 O4 3_5565 1.769(9) 1.752(9) 1.786(9)
Al2 O4 4_4565 1.721(8) 1.713(9) 1.729(9)
Al3 O1 . 1.729(9) 1.718(9) 1.758(9)
Al3 O2 . 1.788(7) 1.748(7) 1.825(7)
Al3 O2 1_5565 1.788(7) 1.748(7) 1.825(7)
Al3 O4 . 1.864(7) 1.864(7) 1.864(7)

_cod_database_fobs_code 2108042
